data_7237728
loop_
_publ_author_name
'Qiu, Xu'
'Xu, Yuwei'
'Wang, Cong'
'Hanif, Muddasir'
'Zhou, Jiadong'
'Zeng, Cheng'
'Li, Ya'
'Jiang, Qinglin'
'Zhao, Ruiyang'
'Hu, Dehua'
'Ma, Yuguang'

_publ_section_title
;
 Synergistic effects of hydrogen bonds and the hybridized excited state
 observed for high-efficiency, deep-blue fluorescent emitters with narrow
 emission in OLED applications
;
_journal_issue 18
_journal_name_full 'Journal of Materials Chemistry C'
_journal_page_first 5461
_journal_paper_doi 10.1039/C9TC00357F
_journal_volume 7
_journal_year 2019
_chemical_formula_moiety 'C45 H31 N3 O'
_chemical_formula_sum 'C45 H31 N3 O'
_chemical_formula_weight 629.73
_chemical_name_systematic TPA-PPI-OH
_space_group_crystal_system triclinic
_space_group_IT_number 2
_space_group_name_Hall '-P 1'
_space_group_name_H-M_alt 'P -1'
_atom_sites_solution_hydrogens geom
_atom_sites_solution_primary dual
_audit_creation_date 2018-06-26
_audit_creation_method
;
Olex2 1.2
(compiled 2018.05.29 svn.r3508 for OlexSys, GUI svn.r5506)
;
_audit_update_record
;
2018-09-14 deposited with the CCDC.	2019-04-02 downloaded from the CCDC.
;
_cell_angle_alpha 89.128(3)
_cell_angle_beta 76.181(3)
_cell_angle_gamma 73.418(3)
_cell_formula_units_Z 2
_cell_length_a 10.6652(3)
_cell_length_b 10.8218(4)
_cell_length_c 14.7723(6)
_cell_measurement_reflns_used 8692
_cell_measurement_temperature 100.0(8)
_cell_measurement_theta_max 73.3270
_cell_measurement_theta_min 3.1110
_cell_volume 1584.20(10)
_computing_cell_refinement 'CrysAlisPro 1.171.39.44a (Rigaku OD, 2018)'
_computing_data_collection 'CrysAlisPro 1.171.39.44a (Rigaku OD, 2018)'
_computing_data_reduction 'CrysAlisPro 1.171.39.44a (Rigaku OD, 2018)'
_computing_molecular_graphics 'Olex2 (Dolomanov et al., 2009)'
_computing_publication_material 'Olex2 (Dolomanov et al., 2009)'
_computing_structure_refinement 'ShelXL (Sheldrick, 2015)'
_computing_structure_solution 'ShelXT (Sheldrick, 2015)'
_diffrn_ambient_environment N~2~
_diffrn_ambient_temperature 100.0(8)
_diffrn_detector 'CCD plate'
_diffrn_measured_fraction_theta_full 0.982
_diffrn_measured_fraction_theta_max 0.982
_diffrn_measurement_details
;
List of Runs (angles in degrees, time in seconds):

  # Type    Start    End  Width  t~exp~   \w     \q     \k     \f   Frames
#--------------------------------------------------------------------------
  1  \w     23.00  88.00   0.50    0.50    --    0.00  72.00 150.00  130
  2  \w    -87.00  13.00   0.50    0.50    --    0.00 -72.00  90.00  200
  3  \w    -89.00 -63.00   0.50    0.50    --    0.00 -38.00-180.00   52
  4  \w    -47.00  -9.00   0.50    0.50    --    0.00 -57.00 -60.00   76
  5  \w    -50.00  13.00   0.50    0.50    --    0.00 -38.00-180.00  126
  6  \w    -52.00 -26.00   0.50    0.76    --  -98.80  72.00 150.00   52
  7  \w   -112.00  -9.00   0.50    0.76    --  -98.80  19.00-120.00  206
  8  \w    -90.00 -53.00   0.50    0.76    --  -98.80  72.00-180.00   74
  9  \w   -113.00 -37.00   0.50    0.76    --  -98.80  72.00 -30.00  152
 10  \w   -113.00 -28.00   0.50    0.76    --  -98.80  72.00-120.00  170
 11  \w   -100.00 -31.00   0.50    0.76    --  -98.80  72.00  90.00  138
 12  \w   -111.00 -58.00   0.50    0.76    --  -98.80  72.00 150.00  106
 13  \w   -113.00 -10.00   0.50    0.76    --  -98.80  57.00  90.00  206
 14  \w   -108.00 -42.00   0.50    0.76    --  -98.80  72.00-150.00  132
 15  \w   -103.00 -10.00   0.50    0.76    --  -98.80  19.00 -30.00  186
 16  \w   -111.00 -17.00   0.50    0.76    --  -98.80  72.00   0.00  188
 17  \w   -186.00-142.00   0.50    0.76    --  -98.80 -19.00-180.00   88
 18  \w   -110.00 -85.00   0.50    0.76    --  -98.80  72.00 -60.00   50
 19  \w    -61.00 -35.00   0.50    0.76    --  -98.80  72.00 -60.00   52
 20  \w   -106.00 -81.00   0.50    0.76    --  -98.80  72.00  60.00   50
 21  \w   -186.00 -40.00   0.50    0.76    --  -98.80   0.00  30.00  292
;
_diffrn_measurement_device 'four-circle diffractometer'
_diffrn_measurement_device_type 'XtaLAB AFC12 (RCD3): Kappa single'
_diffrn_measurement_method '\w scans'
_diffrn_orient_matrix_type 'CrysAlisPro convention (1999,Acta A55,543-557)'
_diffrn_orient_matrix_UB_11 -0.0212862000
_diffrn_orient_matrix_UB_12 -0.0990392000
_diffrn_orient_matrix_UB_13 0.0737819000
_diffrn_orient_matrix_UB_21 -0.0015177000
_diffrn_orient_matrix_UB_22 -0.0945367000
_diffrn_orient_matrix_UB_23 -0.0763815000
_diffrn_orient_matrix_UB_31 0.1539692000
_diffrn_orient_matrix_UB_32 -0.0582087000
_diffrn_orient_matrix_UB_33 -0.0171277000
_diffrn_radiation_monochromator mirror
_diffrn_radiation_probe x-ray
_diffrn_radiation_type CuK\a
_diffrn_radiation_wavelength 1.54184
_diffrn_reflns_av_R_equivalents 0.0237
_diffrn_reflns_av_unetI/netI 0.0292
_diffrn_reflns_Laue_measured_fraction_full 0.982
_diffrn_reflns_Laue_measured_fraction_max 0.982
_diffrn_reflns_limit_h_max 12
_diffrn_reflns_limit_h_min -6
_diffrn_reflns_limit_k_max 12
_diffrn_reflns_limit_k_min -12
_diffrn_reflns_limit_l_max 17
_diffrn_reflns_limit_l_min -17
_diffrn_reflns_number 14110
_diffrn_reflns_point_group_measured_fraction_full 0.982
_diffrn_reflns_point_group_measured_fraction_max 0.982
_diffrn_reflns_theta_full 67.076
_diffrn_reflns_theta_max 67.076
_diffrn_reflns_theta_min 3.086
_diffrn_source 'Rotating-anode X-ray tube (dual wavelength)'
_diffrn_source_type 'Rigaku (Cu) X-ray DW Source'
_exptl_absorpt_coefficient_mu 0.617
_exptl_absorpt_correction_T_max 1.00000
_exptl_absorpt_correction_T_min 0.95043
_exptl_absorpt_correction_type multi-scan
_exptl_absorpt_process_details
;
CrysAlisPro 1.171.39.44a (Rigaku Oxford Diffraction, 2018)
Empirical absorption correction using spherical harmonics,
 implemented in SCALE3 ABSPACK scaling algorithm.
;
_exptl_crystal_colour 'clear light yellow'
_exptl_crystal_colour_lustre clear
_exptl_crystal_colour_modifier light
_exptl_crystal_colour_primary yellow
_exptl_crystal_density_diffrn 1.320
_exptl_crystal_description block
_exptl_crystal_F_000 660
_exptl_crystal_recrystallization_method 'Re-crystallisation from solvent'
_exptl_crystal_size_max 0.05
_exptl_crystal_size_mid 0.04
_exptl_crystal_size_min 0.03
_refine_diff_density_max 0.175
_refine_diff_density_min -0.242
_refine_diff_density_rms 0.045
_refine_ls_extinction_method none
_refine_ls_goodness_of_fit_ref 1.037
_refine_ls_hydrogen_treatment constr
_refine_ls_matrix_type full
_refine_ls_number_parameters 443
_refine_ls_number_reflns 5552
_refine_ls_number_restraints 0
_refine_ls_restrained_S_all 1.037
_refine_ls_R_factor_all 0.0377
_refine_ls_R_factor_gt 0.0342
_refine_ls_shift/su_max 0.001
_refine_ls_shift/su_mean 0.000
_refine_ls_structure_factor_coef Fsqd
_refine_ls_weighting_details 'w=1/[\s^2^(Fo^2^)+(0.0401P)^2^+0.5168P] where P=(Fo^2^+2Fc^2^)/3'
_refine_ls_weighting_scheme calc
_refine_ls_wR_factor_gt 0.0862
_refine_ls_wR_factor_ref 0.0883
_reflns_Friedel_coverage 0.000
_reflns_number_gt 5059
_reflns_number_total 5552
_reflns_threshold_expression 'I > 2\s(I)'
_cod_data_source_file c9tc00357f2.cif
_cod_data_source_block 4
_cod_database_code 7237728
_shelx_shelxl_version_number 2016/6
_shelx_space_group_comment
;
The symmetry employed for this shelxl refinement is uniquely defined
by the following loop, which should always be used as a source of
symmetry information in preference to the above space-group names.
They are only intended as comments.
;
_shelx_estimated_absorpt_t_max 0.982
_shelx_estimated_absorpt_t_min 0.970
_reflns_odcompleteness_completeness 98.23
_reflns_odcompleteness_iscentric 1
_reflns_odcompleteness_theta 66.97
_olex2_refinement_description
;
1. Fixed Uiso
 At 1.2 times of:
  All C(H) groups
 At 1.5 times of:
  All O(H) groups
2.a Aromatic/amide H refined with riding coordinates:
 C009(H009), C00C(H00C), C00G(H00G), C00K(H00K), C00N(H00N), C00O(H00O),
 C00P(H00P), C00Q(H00Q), C00R(H00R), C00S(H00S), C00U(H00U), C00V(H00V),
 C00W(H00W), C00X(H00X), C00Y(H00Y), C00Z(H00Z), C010(H010), C011(H011),
 C012(H012), C013(H013), C014(H014), C015(H015), C016(H016), C017(H017),
 C018(H018), C019(H019), C01A(H01A), C01B(H01B), C01C(H01C), C01D(H01D)
2.b Idealised tetrahedral OH refined as rotating group:
 O001(H001)
;
_olex2_submission_special_instructions 'No special instructions were received'
_oxdiff_exptl_absorpt_empirical_details
;
Empirical correction (ABSPACK) includes:
- Absorption correction using spherical harmonics
- Frame scaling
;
_oxdiff_exptl_absorpt_empirical_full_max 1.161
_oxdiff_exptl_absorpt_empirical_full_min 0.744

loop_
_space_group_symop_operation_xyz
'x, y, z'
'-x, -y, -z'

loop_
_atom_site_label
_atom_site_type_symbol
_atom_site_fract_x
_atom_site_fract_y
_atom_site_fract_z
_atom_site_U_iso_or_equiv
_atom_site_adp_type
_atom_site_occupancy
_atom_site_site_symmetry_order
_atom_site_calc_flag
_atom_site_refinement_flags_posn
O001 O 0.08642(9) 0.58778(8) 0.31738(6) 0.0243(2) Uani 1 1 d .
H001 H 0.046466 0.646870 0.357179 0.036 Uiso 1 1 calc GR
N002 N 0.54740(10) -0.19012(9) 0.09017(7) 0.0187(2) Uani 1 1 d .
N003 N 0.01973(10) 0.71279(9) 0.47595(7) 0.0180(2) Uani 1 1 d .
N004 N 0.14462(10) 0.66515(9) 0.58031(6) 0.0171(2) Uani 1 1 d .
C005 C 0.11785(12) 0.62317(11) 0.50088(8) 0.0174(2) Uani 1 1 d .
C006 C 0.18755(11) 0.50169(11) 0.44528(8) 0.0175(2) Uani 1 1 d .
C007 C 0.22707(12) 0.58927(11) 0.63727(8) 0.0175(2) Uani 1 1 d .
C008 C 0.68423(12) -0.22040(11) 0.03922(8) 0.0182(2) Uani 1 1 d .
C009 C 0.35880(12) -0.00045(11) 0.15546(8) 0.0182(2) Uani 1 1 d .
H009 H 0.309205 -0.022571 0.117721 0.022 Uiso 1 1 calc R
C00A C 0.31428(12) 0.26975(11) 0.33016(8) 0.0179(2) Uani 1 1 d .
C00B C -0.01943(12) 0.81478(11) 0.54058(8) 0.0173(2) Uani 1 1 d .
C00C C 0.30348(12) 0.11097(11) 0.21310(8) 0.0181(2) Uani 1 1 d .
H00C H 0.217324 0.162766 0.213039 0.022 Uiso 1 1 calc R
C00D C 0.48769(12) -0.07983(11) 0.15324(8) 0.0173(2) Uani 1 1 d .
C00E C -0.05163(12) 1.00456(11) 0.67893(8) 0.0186(2) Uani 1 1 d .
C00F C -0.14307(12) 1.02693(11) 0.61633(8) 0.0189(2) Uani 1 1 d .
C00G C 0.50081(12) 0.06439(11) 0.27164(8) 0.0198(2) Uani 1 1 d .
H00G H 0.548984 0.084846 0.311117 0.024 Uiso 1 1 calc R
C00H C 0.04722(12) 0.88313(11) 0.67657(8) 0.0181(2) Uani 1 1 d .
C00I C -0.12562(12) 0.93281(11) 0.54534(8) 0.0181(2) Uani 1 1 d .
C00J C 0.37387(12) 0.14769(11) 0.27145(8) 0.0178(2) Uani 1 1 d .
C00K C 0.23019(12) 0.37698(11) 0.29916(8) 0.0196(2) Uani 1 1 d .
H00K H 0.216338 0.372383 0.239640 0.024 Uiso 1 1 calc R
C00L C 0.45948(12) -0.24105(11) 0.05167(8) 0.0188(2) Uani 1 1 d .
C00M C 0.16660(12) 0.49035(11) 0.35466(8) 0.0189(2) Uani 1 1 d .
C00N C 0.75632(12) -0.12973(12) 0.02613(8) 0.0211(3) Uani 1 1 d .
H00N H 0.716044 -0.046673 0.053637 0.025 Uiso 1 1 calc R
C00O C 0.27392(12) 0.39301(11) 0.47485(8) 0.0190(2) Uani 1 1 d .
H00O H 0.289395 0.397029 0.533927 0.023 Uiso 1 1 calc R
C00P C 0.55681(12) -0.04771(11) 0.21471(8) 0.0195(2) Uani 1 1 d .
H00P H 0.640832 -0.102082 0.217226 0.023 Uiso 1 1 calc R
C00Q C -0.21222(12) 0.95386(12) 0.48478(8) 0.0210(3) Uani 1 1 d .
H00Q H -0.197919 0.892345 0.437231 0.025 Uiso 1 1 calc R
C00R C 0.36875(12) -0.29491(12) 0.10984(9) 0.0221(3) Uani 1 1 d .
H00R H 0.366632 -0.299689 0.173077 0.027 Uiso 1 1 calc R
C00S C 0.33637(12) 0.28079(11) 0.41922(8) 0.0192(2) Uani 1 1 d .
H00S H 0.393831 0.211568 0.440984 0.023 Uiso 1 1 calc R
C00T C 0.05696(11) 0.78904(11) 0.60534(8) 0.0173(2) Uani 1 1 d .
C00U C 0.13219(12) 0.86543(12) 0.73857(8) 0.0210(3) Uani 1 1 d .
H00U H 0.195915 0.785930 0.737763 0.025 Uiso 1 1 calc R
C00V C 0.16735(13) 0.52355(12) 0.70797(8) 0.0220(3) Uani 1 1 d .
H00V H 0.076665 0.528174 0.717665 0.026 Uiso 1 1 calc R
C00W C -0.05704(13) 1.10252(12) 0.74264(8) 0.0226(3) Uani 1 1 d .
H00W H -0.119993 1.182817 0.744674 0.027 Uiso 1 1 calc R
C00X C 0.74774(13) -0.34505(12) -0.00154(8) 0.0235(3) Uani 1 1 d .
H00X H 0.701581 -0.407052 0.007936 0.028 Uiso 1 1 calc R
C00Y C -0.25192(12) 1.14021(12) 0.62439(8) 0.0221(3) Uani 1 1 d .
H00Y H -0.265735 1.204149 0.670098 0.027 Uiso 1 1 calc R
C00Z C 0.12246(13) 0.96370(12) 0.80021(9) 0.0239(3) Uani 1 1 d .
H00Z H 0.179148 0.950251 0.840730 0.029 Uiso 1 1 calc R
C010 C 0.36183(12) 0.58343(12) 0.62159(8) 0.0217(3) Uani 1 1 d .
H010 H 0.400866 0.627418 0.573573 0.026 Uiso 1 1 calc R
C011 C -0.31785(13) 1.06482(12) 0.49545(8) 0.0242(3) Uani 1 1 d .
H011 H -0.375838 1.077999 0.455851 0.029 Uiso 1 1 calc R
C012 C 0.87877(13) -0.37710(13) -0.05592(9) 0.0279(3) Uani 1 1 d .
H012 H 0.919707 -0.460157 -0.083301 0.033 Uiso 1 1 calc R
C013 C 0.02758(13) 1.08351(12) 0.80194(9) 0.0250(3) Uani 1 1 d .
H013 H 0.021569 1.150341 0.843091 0.030 Uiso 1 1 calc R
C014 C 0.94927(13) -0.28629(14) -0.06981(9) 0.0294(3) Uani 1 1 d .
H014 H 1.036981 -0.307647 -0.106970 0.035 Uiso 1 1 calc R
C015 C 0.28109(13) -0.34172(12) 0.07391(10) 0.0275(3) Uani 1 1 d .
H015 H 0.219377 -0.376488 0.113285 0.033 Uiso 1 1 calc R
C016 C 0.24475(14) 0.45073(13) 0.76410(9) 0.0280(3) Uani 1 1 d .
H016 H 0.205995 0.405825 0.811590 0.034 Uiso 1 1 calc R
C017 C 0.46307(13) -0.23530(12) -0.04312(9) 0.0240(3) Uani 1 1 d .
H017 H 0.523197 -0.198741 -0.082441 0.029 Uiso 1 1 calc R
C018 C -0.33785(13) 1.15814(12) 0.56633(9) 0.0252(3) Uani 1 1 d .
H018 H -0.410001 1.232875 0.574079 0.030 Uiso 1 1 calc R
C019 C 0.88794(13) -0.16331(13) -0.02785(9) 0.0267(3) Uani 1 1 d .
H019 H 0.935630 -0.102545 -0.035976 0.032 Uiso 1 1 calc R
C01A C 0.37678(14) -0.28421(12) -0.07868(9) 0.0293(3) Uani 1 1 d .
H01A H 0.380346 -0.281698 -0.142186 0.035 Uiso 1 1 calc R
C01B C 0.28544(14) -0.33670(12) -0.02052(10) 0.0301(3) Uani 1 1 d .
H01B H 0.227135 -0.368524 -0.044695 0.036 Uiso 1 1 calc R
C01C C 0.37934(14) 0.44480(14) 0.74958(9) 0.0314(3) Uani 1 1 d .
H01C H 0.430734 0.396266 0.787566 0.038 Uiso 1 1 calc R
C01D C 0.43795(13) 0.51092(13) 0.67862(9) 0.0278(3) Uani 1 1 d .
H01D H 0.528501 0.506705 0.669189 0.033 Uiso 1 1 calc R

loop_
_atom_site_aniso_label
_atom_site_aniso_U_11
_atom_site_aniso_U_22
_atom_site_aniso_U_33
_atom_site_aniso_U_23
_atom_site_aniso_U_13
_atom_site_aniso_U_12
O001 0.0313(5) 0.0184(4) 0.0230(4) -0.0009(3) -0.0140(4) -0.0007(4)
N002 0.0177(5) 0.0193(5) 0.0192(5) -0.0033(4) -0.0035(4) -0.0059(4)
N003 0.0174(5) 0.0174(5) 0.0194(5) 0.0012(4) -0.0053(4) -0.0049(4)
N004 0.0176(5) 0.0166(5) 0.0169(5) -0.0005(4) -0.0054(4) -0.0039(4)
C005 0.0177(6) 0.0190(6) 0.0171(6) 0.0016(4) -0.0051(4) -0.0070(5)
C006 0.0175(6) 0.0187(6) 0.0175(6) 0.0006(4) -0.0040(4) -0.0075(5)
C007 0.0206(6) 0.0155(5) 0.0162(5) -0.0024(4) -0.0067(4) -0.0030(5)
C008 0.0180(6) 0.0228(6) 0.0136(5) 0.0010(4) -0.0062(4) -0.0035(5)
C009 0.0198(6) 0.0202(6) 0.0175(6) 0.0018(4) -0.0064(4) -0.0088(5)
C00A 0.0171(6) 0.0196(6) 0.0182(6) 0.0004(5) -0.0031(4) -0.0079(5)
C00B 0.0170(6) 0.0176(6) 0.0173(6) 0.0012(4) -0.0023(4) -0.0066(5)
C00C 0.0172(6) 0.0186(6) 0.0187(6) 0.0017(5) -0.0037(4) -0.0059(5)
C00D 0.0197(6) 0.0171(6) 0.0153(5) 0.0005(4) -0.0025(4) -0.0073(5)
C00E 0.0182(6) 0.0195(6) 0.0173(6) 0.0016(5) -0.0006(5) -0.0072(5)
C00F 0.0184(6) 0.0198(6) 0.0167(6) 0.0034(4) 0.0001(4) -0.0065(5)
C00G 0.0212(6) 0.0238(6) 0.0159(6) -0.0001(5) -0.0066(5) -0.0073(5)
C00H 0.0178(6) 0.0193(6) 0.0169(6) 0.0012(4) -0.0016(4) -0.0073(5)
C00I 0.0171(6) 0.0194(6) 0.0171(6) 0.0039(4) -0.0019(4) -0.0062(5)
C00J 0.0197(6) 0.0182(6) 0.0158(5) 0.0021(4) -0.0030(4) -0.0073(5)
C00K 0.0234(6) 0.0217(6) 0.0165(6) 0.0005(5) -0.0072(5) -0.0087(5)
C00L 0.0188(6) 0.0151(5) 0.0222(6) -0.0028(4) -0.0063(5) -0.0032(4)
C00M 0.0193(6) 0.0187(6) 0.0208(6) 0.0027(5) -0.0070(5) -0.0069(5)
C00N 0.0224(6) 0.0257(6) 0.0171(6) -0.0012(5) -0.0071(5) -0.0079(5)
C00O 0.0203(6) 0.0206(6) 0.0170(6) 0.0002(5) -0.0063(4) -0.0060(5)
C00P 0.0167(6) 0.0220(6) 0.0185(6) 0.0003(5) -0.0046(4) -0.0033(5)
C00Q 0.0205(6) 0.0231(6) 0.0183(6) 0.0015(5) -0.0031(5) -0.0064(5)
C00R 0.0214(6) 0.0213(6) 0.0225(6) -0.0022(5) -0.0042(5) -0.0052(5)
C00S 0.0186(6) 0.0189(6) 0.0198(6) 0.0017(5) -0.0057(5) -0.0044(5)
C00T 0.0160(6) 0.0168(6) 0.0182(6) 0.0012(4) -0.0024(4) -0.0047(4)
C00U 0.0202(6) 0.0211(6) 0.0214(6) -0.0001(5) -0.0048(5) -0.0055(5)
C00V 0.0223(6) 0.0238(6) 0.0195(6) -0.0007(5) -0.0045(5) -0.0068(5)
C00W 0.0222(6) 0.0196(6) 0.0230(6) -0.0014(5) -0.0013(5) -0.0047(5)
C00X 0.0259(7) 0.0214(6) 0.0218(6) 0.0010(5) -0.0067(5) -0.0042(5)
C00Y 0.0234(6) 0.0204(6) 0.0184(6) 0.0010(5) -0.0008(5) -0.0033(5)
C00Z 0.0231(7) 0.0275(7) 0.0229(6) -0.0020(5) -0.0074(5) -0.0084(5)
C010 0.0206(6) 0.0227(6) 0.0217(6) 0.0000(5) -0.0050(5) -0.0059(5)
C011 0.0217(6) 0.0290(7) 0.0201(6) 0.0052(5) -0.0064(5) -0.0034(5)
C012 0.0261(7) 0.0276(7) 0.0237(6) -0.0039(5) -0.0072(5) 0.0032(5)
C013 0.0274(7) 0.0236(6) 0.0236(6) -0.0061(5) -0.0038(5) -0.0084(5)
C014 0.0164(6) 0.0460(8) 0.0223(6) -0.0021(6) -0.0049(5) -0.0029(6)
C015 0.0215(7) 0.0230(6) 0.0388(8) -0.0003(5) -0.0070(5) -0.0083(5)
C016 0.0329(7) 0.0293(7) 0.0210(6) 0.0062(5) -0.0072(5) -0.0076(6)
C017 0.0303(7) 0.0201(6) 0.0236(6) 0.0021(5) -0.0091(5) -0.0088(5)
C018 0.0223(7) 0.0230(6) 0.0223(6) 0.0042(5) -0.0011(5) 0.0019(5)
C019 0.0219(7) 0.0398(8) 0.0220(6) -0.0004(5) -0.0073(5) -0.0130(6)
C01A 0.0426(8) 0.0232(7) 0.0284(7) 0.0013(5) -0.0205(6) -0.0096(6)
C01B 0.0314(8) 0.0213(6) 0.0450(8) -0.0010(6) -0.0224(6) -0.0079(5)
C01C 0.0327(8) 0.0330(7) 0.0271(7) 0.0050(6) -0.0153(6) -0.0011(6)
C01D 0.0207(7) 0.0315(7) 0.0310(7) -0.0005(6) -0.0105(5) -0.0039(5)

loop_
_atom_type_symbol
_atom_type_description
_atom_type_scat_dispersion_real
_atom_type_scat_dispersion_imag
_atom_type_scat_source
C C 0.0181 0.0091 'International Tables Vol C Tables 4.2.6.8 and 6.1.1.4'
H H 0.0000 0.0000 'International Tables Vol C Tables 4.2.6.8 and 6.1.1.4'
N N 0.0311 0.0180 'International Tables Vol C Tables 4.2.6.8 and 6.1.1.4'
O O 0.0492 0.0322 'International Tables Vol C Tables 4.2.6.8 and 6.1.1.4'

loop_
_geom_angle_atom_site_label_1
_geom_angle_atom_site_label_2
_geom_angle_atom_site_label_3
_geom_angle
C00M O001 H001 109.5
C008 N002 C00D 121.23(9)
C008 N002 C00L 116.88(9)
C00D N002 C00L 117.75(9)
C005 N003 C00B 106.47(10)
C005 N004 C007 127.27(9)
C005 N004 C00T 106.68(9)
C00T N004 C007 125.08(9)
N003 C005 N004 110.72(10)
N003 C005 C006 121.56(10)
N004 C005 C006 127.65(10)
C00M C006 C005 118.35(10)
C00O C006 C005 124.97(10)
C00O C006 C00M 116.68(10)
C00V C007 N004 118.18(11)
C010 C007 N004 120.47(11)
C010 C007 C00V 121.35(11)
C00N C008 N002 122.62(11)
C00N C008 C00X 118.85(11)
C00X C008 N002 118.50(11)
C00C C009 H009 119.6
C00C C009 C00D 120.79(11)
C00D C009 H009 119.6
C00K C00A C00J 120.44(10)
C00K C00A C00S 117.78(11)
C00S C00A C00J 121.74(11)
N003 C00B C00I 127.40(11)
N003 C00B C00T 110.40(10)
C00T C00B C00I 122.19(10)
C009 C00C H00C 119.2
C009 C00C C00J 121.63(11)
C00J C00C H00C 119.2
C009 C00D N002 120.73(10)
C009 C00D C00P 118.20(10)
C00P C00D N002 121.07(11)
C00H C00E C00F 121.13(10)
C00W C00E C00F 121.32(11)
C00W C00E C00H 117.54(11)
C00I C00F C00E 120.42(11)
C00Y C00F C00E 122.39(11)
C00Y C00F C00I 117.19(11)
C00J C00G H00G 119.1
C00P C00G H00G 119.1
C00P C00G C00J 121.77(11)
C00E C00H C00T 115.83(10)
C00U C00H C00E 119.25(11)
C00U C00H C00T 124.81(11)
C00F C00I C00B 117.05(11)
C00Q C00I C00B 122.17(11)
C00Q C00I C00F 120.75(11)
C00C C00J C00A 120.59(11)
C00G C00J C00A 122.34(10)
C00G C00J C00C 117.07(10)
C00A C00K H00K 119.1
C00M C00K C00A 121.86(11)
C00M C00K H00K 119.1
C00R C00L N002 119.60(11)
C00R C00L C017 119.65(11)
C017 C00L N002 120.74(11)
O001 C00M C006 122.79(10)
O001 C00M C00K 116.61(10)
C00K C00M C006 120.60(11)
C008 C00N H00N 120.0
C019 C00N C008 120.05(12)
C019 C00N H00N 120.0
C006 C00O H00O 118.9
C00S C00O C006 122.25(11)
C00S C00O H00O 118.9
C00D C00P H00P 119.8
C00G C00P C00D 120.40(11)
C00G C00P H00P 119.8
C00I C00Q H00Q 119.8
C011 C00Q C00I 120.31(11)
C011 C00Q H00Q 119.8
C00L C00R H00R 119.9
C00L C00R C015 120.18(12)
C015 C00R H00R 119.9
C00A C00S H00S 119.6
C00O C00S C00A 120.81(11)
C00O C00S H00S 119.6
N004 C00T C00H 131.22(11)
C00B C00T N004 105.71(10)
C00B C00T C00H 122.86(10)
C00H C00U H00U 119.4
C00Z C00U C00H 121.15(11)
C00Z C00U H00U 119.4
C007 C00V H00V 120.5
C007 C00V C016 119.08(12)
C016 C00V H00V 120.5
C00E C00W H00W 118.9
C013 C00W C00E 122.24(11)
C013 C00W H00W 118.9
C008 C00X H00X 119.7
C012 C00X C008 120.55(12)
C012 C00X H00X 119.7
C00F C00Y H00Y 119.3
C018 C00Y C00F 121.48(12)
C018 C00Y H00Y 119.3
C00U C00Z H00Z 120.0
C00U C00Z C013 120.00(12)
C013 C00Z H00Z 120.0
C007 C010 H010 120.5
C007 C010 C01D 119.00(12)
C01D C010 H010 120.5
C00Q C011 H011 120.2
C00Q C011 C018 119.65(12)
C018 C011 H011 120.2
C00X C012 H012 119.8
C00X C012 C014 120.40(12)
C014 C012 H012 119.8
C00W C013 C00Z 119.80(11)
C00W C013 H013 120.1
C00Z C013 H013 120.1
C012 C014 H014 120.3
C012 C014 C019 119.35(12)
C019 C014 H014 120.3
C00R C015 H015 120.0
C01B C015 C00R 120.08(12)
C01B C015 H015 120.0
C00V C016 H016 119.9
C01C C016 C00V 120.14(12)
C01C C016 H016 119.9
C00L C017 H017 120.1
C01A C017 C00L 119.80(12)
C01A C017 H017 120.1
C00Y C018 C011 120.58(11)
C00Y C018 H018 119.7
C011 C018 H018 119.7
C00N C019 H019 119.6
C014 C019 C00N 120.78(12)
C014 C019 H019 119.6
C017 C01A H01A 119.7
C01B C01A C017 120.53(12)
C01B C01A H01A 119.7
C015 C01B H01B 120.1
C01A C01B C015 119.75(12)
C01A C01B H01B 120.1
C016 C01C H01C 119.9
C016 C01C C01D 120.25(12)
C01D C01C H01C 119.9
C010 C01D H01D 119.9
C01C C01D C010 120.17(12)
C01C C01D H01D 119.9

loop_
_geom_bond_atom_site_label_1
_geom_bond_atom_site_label_2
_geom_bond_distance
O001 H001 0.8200
O001 C00M 1.3560(14)
N002 C008 1.4189(15)
N002 C00D 1.4193(15)
N002 C00L 1.4373(15)
N003 C005 1.3286(15)
N003 C00B 1.3720(15)
N004 C005 1.3839(14)
N004 C007 1.4408(15)
N004 C00T 1.3938(15)
C005 C006 1.4625(16)
C006 C00M 1.4214(16)
C006 C00O 1.4074(16)
C007 C00V 1.3858(17)
C007 C010 1.3831(17)
C008 C00N 1.3946(17)
C008 C00X 1.3962(17)
C009 H009 0.9300
C009 C00C 1.3829(16)
C009 C00D 1.3907(17)
C00A C00J 1.4809(16)
C00A C00K 1.3953(17)
C00A C00S 1.4034(16)
C00B C00I 1.4346(16)
C00B C00T 1.3753(16)
C00C H00C 0.9300
C00C C00J 1.3979(16)
C00D C00P 1.4016(16)
C00E C00F 1.4677(17)
C00E C00H 1.4257(17)
C00E C00W 1.4079(17)
C00F C00I 1.4152(16)
C00F C00Y 1.4110(17)
C00G H00G 0.9300
C00G C00J 1.3967(17)
C00G C00P 1.3832(16)
C00H C00T 1.4404(16)
C00H C00U 1.4102(17)
C00I C00Q 1.4049(17)
C00K H00K 0.9300
C00K C00M 1.3883(16)
C00L C00R 1.3871(17)
C00L C017 1.3925(17)
C00N H00N 0.9300
C00N C019 1.3862(18)
C00O H00O 0.9300
C00O C00S 1.3787(16)
C00P H00P 0.9300
C00Q H00Q 0.9300
C00Q C011 1.3728(17)
C00R H00R 0.9300
C00R C015 1.3885(18)
C00S H00S 0.9300
C00U H00U 0.9300
C00U C00Z 1.3756(17)
C00V H00V 0.9300
C00V C016 1.3876(18)
C00W H00W 0.9300
C00W C013 1.3750(18)
C00X H00X 0.9300
C00X C012 1.3834(18)
C00Y H00Y 0.9300
C00Y C018 1.3718(18)
C00Z H00Z 0.9300
C00Z C013 1.3948(18)
C010 H010 0.9300
C010 C01D 1.3884(18)
C011 H011 0.9300
C011 C018 1.4016(18)
C012 H012 0.9300
C012 C014 1.384(2)
C013 H013 0.9300
C014 H014 0.9300
C014 C019 1.3849(19)
C015 H015 0.9300
C015 C01B 1.385(2)
C016 H016 0.9300
C016 C01C 1.383(2)
C017 H017 0.9300
C017 C01A 1.3859(18)
C018 H018 0.9300
C019 H019 0.9300
C01A H01A 0.9300
C01A C01B 1.382(2)
C01B H01B 0.9300
C01C H01C 0.9300
C01C C01D 1.386(2)
C01D H01D 0.9300
